data_2102671
loop_
_publ_author_name
'Zavalij, Peter Y.'
'Yang, Shoufeng'
'Whittingham, M. Stanley'

_publ_section_title
;
 Structural chemistry of new lithium bis(oxalato)borate solvates
;
_journal_issue 6
_journal_name_full 'Acta Crystallographica Section B'
_journal_page_first 716
_journal_page_last 724
_journal_paper_doi 10.1107/S0108768104022153
_journal_volume 60
_journal_year 2004
_chemical_formula_moiety 'C12 H6 B2 Li2 N2 O16, 3(C2 H3 N)'
_chemical_formula_structural 2Li[B(C2O4)2].5CH3CN
_chemical_formula_sum 'C18 H15 B2 Li2 N5 O16'
_chemical_formula_weight 592.85
_chemical_name_common 'Lithium bis(oxalato)borate acetonitrile'
_chemical_name_systematic
;
Lithium bis(oxalato)borate acetonitrile
;
_space_group_IT_number 14
_symmetry_cell_setting monoclinic
_symmetry_space_group_name_Hall '-P 2yn'
_symmetry_space_group_name_H-M 'P 1 21/n 1'
_atom_sites_solution_hydrogens geom
_atom_sites_solution_primary direct
_atom_sites_solution_secondary difmap
_audit_creation_method 'SHELXL-97 & ZCIF'
_cell_angle_alpha 90.00
_cell_angle_beta 91.879(2)
_cell_angle_gamma 90.00
_cell_formula_units_Z 4
_cell_length_a 7.6346(8)
_cell_length_b 22.631(2)
_cell_length_c 14.9338(16)
_cell_measurement_reflns_used 2595
_cell_measurement_temperature 110(2)
_cell_measurement_theta_max 28.1
_cell_measurement_theta_min 3.0
_cell_volume 2578.9(4)
_computing_cell_refinement 'SAINT (Bruker, 1999)'
_computing_data_collection 'SMART (Bruker, 1999)'
_computing_data_reduction SAINT
_computing_molecular_graphics 'Materials Studio (2001)'
_computing_publication_material SHELXL-97
_computing_structure_refinement 'SHELXL-97 (Sheldrick, 1997)'
_computing_structure_solution 'SHELXS-97 (Sheldrick, 1990)'
_diffrn_ambient_temperature 110(2)
_diffrn_detector_area_resol_mean 8.33
_diffrn_measured_fraction_theta_full 0.999
_diffrn_measured_fraction_theta_max 0.999
_diffrn_measurement_device_type 'three-circle diffractometer'
_diffrn_measurement_method '\w scans'
_diffrn_radiation_monochromator graphite
_diffrn_radiation_source 'fine-focus sealed tube'
_diffrn_radiation_type MoK\a
_diffrn_radiation_wavelength 0.71073
_diffrn_reflns_av_R_equivalents 0.0394
_diffrn_reflns_av_sigmaI/netI 0.0569
_diffrn_reflns_limit_h_max 9
_diffrn_reflns_limit_h_min -8
_diffrn_reflns_limit_k_max 26
_diffrn_reflns_limit_k_min -25
_diffrn_reflns_limit_l_max 17
_diffrn_reflns_limit_l_min -17
_diffrn_reflns_number 14456
_diffrn_reflns_theta_full 25.03
_diffrn_reflns_theta_max 25.03
_diffrn_reflns_theta_min 1.63
_diffrn_standards_decay_% -0.02
_exptl_absorpt_coefficient_mu 0.132
_exptl_absorpt_correction_T_max 0.961
_exptl_absorpt_correction_T_min 0.873
_exptl_absorpt_correction_type multi-scan
_exptl_absorpt_process_details 'XPREP (Sheldrick, 1997)'
_exptl_crystal_colour colorless
_exptl_crystal_density_diffrn 1.527
_exptl_crystal_density_method 'not measured'
_exptl_crystal_description prism
_exptl_crystal_F_000 1208
_exptl_crystal_size_max 0.48
_exptl_crystal_size_mid 0.36
_exptl_crystal_size_min 0.30
_refine_diff_density_max 0.210
_refine_diff_density_min -0.261
_refine_ls_extinction_method none
_refine_ls_goodness_of_fit_ref 1.000
_refine_ls_hydrogen_treatment constr
_refine_ls_matrix_type full
_refine_ls_number_parameters 393
_refine_ls_number_reflns 4542
_refine_ls_number_restraints 0
_refine_ls_restrained_S_all 1.000
_refine_ls_R_factor_all 0.0662
_refine_ls_R_factor_gt 0.0423
_refine_ls_shift/su_max 0.001
_refine_ls_shift/su_mean 0.000
_refine_ls_structure_factor_coef Fsqd
_refine_ls_weighting_details 'w=1/[\s^2^(Fo^2^)+(0.0299P)^2^], P=(max(Fo^2^,0)+2Fc^2^)/3'
_refine_ls_weighting_scheme calc
_refine_ls_wR_factor_gt 0.0848
_refine_ls_wR_factor_ref 0.0896
_reflns_number_gt 3039
_reflns_number_total 4542
_reflns_threshold_expression >2sigma(I)
_cod_data_source_file ta5011.cif
_cod_data_source_block II
_cod_original_cell_volume 2578.9(5)
_cod_original_sg_symbol_H-M 'P 21/n'
_cod_database_code 2102671

loop_
_symmetry_equiv_pos_as_xyz
'x, y, z'
'-x+1/2, y+1/2, -z+1/2'
'-x, -y, -z'
'x-1/2, -y-1/2, z-1/2'

loop_
_atom_site_label
_atom_site_fract_x
_atom_site_fract_y
_atom_site_fract_z
_atom_site_U_iso_or_equiv
_atom_site_adp_type
_atom_site_calc_flag
_atom_site_refinement_flags
_atom_site_occupancy
_atom_site_type_symbol
Li1 0.5269(6) 0.18159(19) 0.7873(3) 0.0334(11) Uani d . 1 Li
Li2 0.4930(6) 0.32406(19) 0.7433(3) 0.0354(11) Uani d . 1 Li
B1 1.0175(3) 0.32099(12) 0.96650(17) 0.0193(6) Uani d . 1 B
C1 1.0338(3) 0.35140(10) 1.11137(15) 0.0190(5) Uani d . 1 C
C2 1.0179(3) 0.28490(10) 1.10787(15) 0.0182(5) Uani d . 1 C
O1 1.03503(18) 0.37135(6) 1.02875(9) 0.0201(4) Uani d . 1 O
O2 1.00830(19) 0.26797(7) 1.02395(9) 0.0198(4) Uani d . 1 O
O3 1.04189(19) 0.37985(7) 1.17977(10) 0.0230(4) Uani d . 1 O
O4 1.01478(19) 0.25428(7) 1.17424(10) 0.0214(4) Uani d . 1 O
C3 0.5208(3) 0.28880(10) 0.92046(15) 0.0189(5) Uani d . 1 C
C4 0.5060(3) 0.35533(10) 0.92363(15) 0.0197(5) Uani d . 1 C
O5 0.53100(18) 0.26836(6) 1.00289(9) 0.0195(4) Uani d . 1 O
O6 0.50574(18) 0.37175(6) 1.00851(9) 0.0194(4) Uani d . 1 O
O7 0.52210(19) 0.26085(7) 0.85195(10) 0.0214(4) Uani d . 1 O
O8 0.49627(19) 0.38634(7) 0.85840(10) 0.0238(4) Uani d . 1 O
B2 0.5219(3) 0.31891(12) 1.06549(17) 0.0195(6) Uani d . 1 B
C5 1.1072(3) 0.32066(10) 0.82119(15) 0.0205(5) Uani d . 1 C
C6 0.9071(3) 0.32700(10) 0.82206(15) 0.0192(5) Uani d . 1 C
O9 1.16448(18) 0.31646(6) 0.90618(9) 0.0198(4) Uani d . 1 O
O10 0.86137(18) 0.32661(7) 0.90749(9) 0.0207(4) Uani d . 1 O
O11 1.19590(19) 0.31860(7) 0.75675(10) 0.0243(4) Uani d . 1 O
O12 0.80822(19) 0.33108(7) 0.75829(10) 0.0248(4) Uani d . 1 O
C7 0.4322(3) 0.31248(10) 1.20998(15) 0.0209(5) Uani d . 1 C
C8 0.6329(3) 0.31866(10) 1.20997(15) 0.0207(5) Uani d . 1 C
O13 0.37498(18) 0.31193(7) 1.12504(9) 0.0201(4) Uani d . 1 O
O14 0.67897(18) 0.32111(7) 1.12514(9) 0.0204(4) Uani d . 1 O
O15 0.3435(2) 0.30791(7) 1.27424(10) 0.0258(4) Uani d . 1 O
O16 0.73046(19) 0.31975(7) 1.27476(10) 0.0245(4) Uani d . 1 O
N11 0.5279(3) 0.13306(9) 0.90490(14) 0.0309(5) Uani d . 1 N
C11 0.5012(3) 0.13301(11) 0.97909(17) 0.0271(6) Uani d . 1 C
C12 0.4634(4) 0.13395(12) 1.07412(15) 0.0414(7) Uani d . 1 C
H11 0.4051 0.0971 1.0903 0.062 Uiso calc R 1 H
H12 0.3866 0.1675 1.0865 0.062 Uiso calc R 1 H
H13 0.5732 0.1379 1.1095 0.062 Uiso calc R 1 H
N21 0.4772(3) 0.37373(9) 0.62578(14) 0.0313(5) Uani d . 1 N
C21 0.4812(3) 0.37551(11) 0.54945(17) 0.0271(6) Uani d . 1 C
C22 0.4861(3) 0.37588(12) 0.45255(14) 0.0336(7) Uani d . 1 C
H21 0.6052 0.3669 0.4341 0.050 Uiso calc R 1 H
H22 0.4513 0.4150 0.4300 0.050 Uiso calc R 1 H
H23 0.4049 0.3460 0.4280 0.050 Uiso calc R 1 H
N31 0.5786(3) 0.05329(10) 0.34944(14) 0.0370(6) Uani d . 1 N
C31 0.6552(3) 0.02783(11) 0.40301(18) 0.0289(6) Uani d . 1 C
C32 0.7526(3) -0.00375(11) 0.47338(17) 0.0397(7) Uani d . 1 C
H31N 0.8462 -0.0269 0.4469 0.060 Uiso calc R 1 H
H32N 0.6733 -0.0303 0.5044 0.060 Uiso calc R 1 H
H33N 0.8038 0.0247 0.5163 0.060 Uiso calc R 1 H
N41 1.0028(3) 0.06373(11) 0.69941(15) 0.0463(7) Uani d . 1 N
C41 0.9059(3) 0.03063(12) 0.72521(17) 0.0297(6) Uani d . 1 C
C42 0.7835(3) -0.01151(12) 0.75907(18) 0.0477(8) Uani d . 1 C
H41 0.8289 -0.0516 0.7509 0.071 Uiso calc R 1 H
H42 0.6707 -0.0074 0.7265 0.071 Uiso calc R 1 H
H43 0.7676 -0.0042 0.8230 0.071 Uiso calc R 1 H
N51 0.7552(3) 0.49660(10) 0.51037(17) 0.0514(7) Uani d . 1 N
C51 0.7828(4) 0.49651(12) 0.4361(2) 0.0392(7) Uani d . 1 C
C52 0.8194(4) 0.49573(14) 0.34188(17) 0.0556(9) Uani d . 1 C
H51 0.7696 0.5311 0.3131 0.083 Uiso calc R 1 H
H52 0.7669 0.4604 0.3141 0.083 Uiso calc R 1 H
H53 0.9464 0.4951 0.3345 0.083 Uiso calc R 1 H

loop_
_atom_site_aniso_label
_atom_site_aniso_U_11
_atom_site_aniso_U_22
_atom_site_aniso_U_33
_atom_site_aniso_U_12
_atom_site_aniso_U_13
_atom_site_aniso_U_23
Li1 0.055(3) 0.029(3) 0.016(2) 0.001(2) -0.003(2) 0.0013(19)
Li2 0.059(3) 0.030(3) 0.016(2) 0.007(2) 0.001(2) 0.002(2)
B1 0.0174(14) 0.0250(16) 0.0153(14) 0.0002(12) -0.0024(12) 0.0008(12)
C1 0.0116(12) 0.0305(15) 0.0148(14) 0.0010(10) -0.0002(10) 0.0015(11)
C2 0.0104(12) 0.0286(15) 0.0157(14) -0.0013(10) 0.0002(10) 0.0006(11)
O1 0.0191(9) 0.0257(10) 0.0155(9) -0.0005(7) 0.0007(7) 0.0024(7)
O2 0.0212(9) 0.0266(9) 0.0116(9) -0.0002(7) -0.0009(7) -0.0013(7)
O3 0.0229(9) 0.0295(10) 0.0165(9) -0.0013(7) -0.0008(7) -0.0047(8)
O4 0.0198(9) 0.0291(10) 0.0153(9) -0.0005(7) 0.0004(7) 0.0030(8)
C3 0.0121(12) 0.0297(15) 0.0150(14) -0.0001(10) 0.0014(10) 0.0016(12)
C4 0.0083(12) 0.0304(15) 0.0205(14) -0.0011(10) 0.0022(10) -0.0011(12)
O5 0.0219(9) 0.0246(9) 0.0120(9) -0.0001(7) -0.0012(7) 0.0000(7)
O6 0.0206(8) 0.0239(9) 0.0137(9) -0.0001(7) -0.0002(7) -0.0013(7)
O7 0.0202(9) 0.0296(10) 0.0142(9) 0.0002(7) -0.0005(7) -0.0033(8)
O8 0.0215(9) 0.0320(10) 0.0179(9) 0.0009(7) 0.0010(7) 0.0067(8)
B2 0.0159(14) 0.0253(16) 0.0175(15) -0.0025(12) 0.0010(12) 0.0003(13)
C5 0.0253(14) 0.0217(14) 0.0145(13) 0.0007(11) -0.0012(11) 0.0022(11)
C6 0.0221(13) 0.0215(14) 0.0140(13) -0.0020(10) 0.0018(11) -0.0003(10)
O9 0.0177(8) 0.0289(9) 0.0128(8) 0.0015(7) -0.0010(7) 0.0018(7)
O10 0.0169(8) 0.0321(10) 0.0129(9) 0.0009(7) -0.0016(7) 0.0013(7)
O11 0.0247(9) 0.0353(10) 0.0129(9) 0.0050(8) 0.0031(7) 0.0014(8)
O12 0.0228(9) 0.0348(11) 0.0164(9) -0.0011(7) -0.0046(8) 0.0016(8)
C7 0.0230(13) 0.0235(14) 0.0162(14) -0.0018(10) -0.0003(11) -0.0030(11)
C8 0.0219(13) 0.0219(13) 0.0183(14) 0.0026(10) 0.0011(11) -0.0022(11)
O13 0.0178(8) 0.0308(10) 0.0117(8) -0.0022(7) -0.0014(7) -0.0008(7)
O14 0.0171(8) 0.0323(10) 0.0118(9) 0.0005(7) -0.0005(7) -0.0021(7)
O15 0.0269(10) 0.0368(11) 0.0139(9) -0.0057(8) 0.0024(8) -0.0012(8)
O16 0.0245(9) 0.0338(10) 0.0151(9) 0.0022(7) -0.0040(8) -0.0018(8)
N11 0.0358(13) 0.0349(14) 0.0218(13) 0.0016(10) -0.0021(10) 0.0039(10)
C11 0.0302(15) 0.0292(15) 0.0216(15) -0.0028(11) -0.0049(12) 0.0000(12)
C12 0.0510(19) 0.0504(19) 0.0229(15) -0.0161(14) 0.0051(14) -0.0012(13)
N21 0.0372(13) 0.0343(13) 0.0222(13) 0.0023(10) -0.0011(10) 0.0049(10)
C21 0.0238(14) 0.0273(15) 0.0299(16) 0.0002(11) -0.0024(12) 0.0022(12)
C22 0.0397(16) 0.0453(18) 0.0158(14) 0.0012(13) -0.0005(12) -0.0005(12)
N31 0.0403(14) 0.0366(14) 0.0339(14) 0.0008(11) -0.0033(12) -0.0057(11)
C31 0.0270(14) 0.0281(15) 0.0321(16) -0.0040(12) 0.0072(13) -0.0095(13)
C32 0.0317(15) 0.0398(17) 0.0474(18) 0.0012(13) 0.0006(14) 0.0054(14)
N41 0.0529(17) 0.0400(16) 0.0461(16) -0.0025(12) 0.0035(13) 0.0080(12)
C41 0.0315(15) 0.0309(16) 0.0266(15) 0.0042(13) -0.0011(13) -0.0007(12)
C42 0.0393(17) 0.055(2) 0.0485(19) -0.0088(15) 0.0021(15) 0.0002(16)
N51 0.0638(18) 0.0436(16) 0.0469(16) 0.0055(13) 0.0047(14) 0.0003(14)
C51 0.0372(17) 0.0399(18) 0.0402(19) -0.0008(13) -0.0030(15) 0.0031(15)
C52 0.050(2) 0.081(3) 0.0354(19) -0.0081(17) -0.0018(16) 0.0045(17)

loop_
_atom_type_symbol
_atom_type_description
_atom_type_scat_dispersion_real
_atom_type_scat_dispersion_imag
_atom_type_scat_source
C C 0.0033 0.0016 'International Tables Vol C Tables 4.2.6.8 and 6.1.1.4'
H H 0.0000 0.0000 'International Tables Vol C Tables 4.2.6.8 and 6.1.1.4'
Li Li -0.0003 0.0001 'International Tables Vol C Tables 4.2.6.8 and 6.1.1.4'
B B 0.0013 0.0007 'International Tables Vol C Tables 4.2.6.8 and 6.1.1.4'
N N 0.0061 0.0033 'International Tables Vol C Tables 4.2.6.8 and 6.1.1.4'
O O 0.0106 0.0060 'International Tables Vol C Tables 4.2.6.8 and 6.1.1.4'

loop_
_geom_angle_atom_site_label_1
_geom_angle_atom_site_label_2
_geom_angle_atom_site_label_3
_geom_angle_site_symmetry_1
_geom_angle_site_symmetry_3
_geom_angle
O7 Li1 N11 . . 93.68(17)
O7 Li1 O3 . 4_565 159.1(2)
N11 Li1 O3 . 4_565 107.1(2)
O7 Li1 O4 . 4_565 77.56(15)
N11 Li1 O4 . 4_565 171.0(2)
O3 Li1 O4 4_565 4_565 81.73(14)
O7 Li1 O16 . 4_565 90.99(18)
N11 Li1 O16 . 4_565 92.22(18)
O3 Li1 O16 4_565 4_565 90.42(16)
O4 Li1 O16 4_565 4_565 85.96(15)
O7 Li1 O15 . 4_665 89.16(17)
N11 Li1 O15 . 4_665 98.21(17)
O3 Li1 O15 4_565 4_665 85.75(16)
O4 Li1 O15 4_565 4_665 83.85(15)
O16 Li1 O15 4_565 4_665 169.5(2)
O4 Li2 N21 4_565 . 92.61(17)
O4 Li2 O7 4_565 . 78.41(16)
N21 Li2 O7 . . 170.8(2)
O4 Li2 O8 4_565 . 159.1(2)
N21 Li2 O8 . . 107.94(19)
O7 Li2 O8 . . 80.90(15)
O4 Li2 O11 4_565 1_455 95.39(18)
N21 Li2 O11 . 1_455 94.16(17)
O7 Li2 O11 . 1_455 88.65(17)
O8 Li2 O11 . 1_455 87.28(16)
O4 Li2 O12 4_565 . 90.37(17)
N21 Li2 O12 . . 94.15(18)
O7 Li2 O12 . . 84.08(15)
O8 Li2 O12 . . 84.32(15)
O11 Li2 O12 1_455 . 169.7(2)
O10 B1 O9 . . 105.12(18)
O10 B1 O1 . . 111.56(19)
O9 B1 O1 . . 112.74(18)
O10 B1 O2 . . 111.48(19)
O9 B1 O2 . . 110.62(18)
O1 B1 O2 . . 105.46(18)
O3 C1 O1 . . 127.5(2)
O3 C1 C2 . . 124.2(2)
O1 C1 C2 . . 108.23(19)
O4 C2 O2 . . 127.9(2)
O4 C2 C1 . . 123.1(2)
O2 C2 C1 . . 109.05(19)
C1 O1 B1 . . 108.86(18)
C2 O2 B1 . . 108.40(18)
C1 O3 Li1 . 4_666 106.67(19)
C2 O4 Li2 . 4_666 155.05(19)
C2 O4 Li1 . 4_666 104.26(18)
Li2 O4 Li1 4_666 4_666 100.57(17)
O7 C3 O5 . . 127.5(2)
O7 C3 C4 . . 123.6(2)
O5 C3 C4 . . 108.9(2)
O8 C4 O6 . . 127.7(2)
O8 C4 C3 . . 124.0(2)
O6 C4 C3 . . 108.24(19)
C3 O5 B2 . . 108.46(18)
C4 O6 B2 . . 108.89(18)
C3 O7 Li1 . . 150.05(19)
C3 O7 Li2 . . 106.61(19)
Li1 O7 Li2 . . 103.24(17)
C4 O8 Li2 . . 104.80(19)
O13 B2 O6 . . 112.86(19)
O13 B2 O14 . . 105.17(18)
O6 B2 O14 . . 111.96(19)
O13 B2 O5 . . 110.69(18)
O6 B2 O5 . . 105.54(18)
O14 B2 O5 . . 110.74(19)
O11 C5 O9 . . 126.0(2)
O11 C5 C6 . . 126.9(2)
O9 C5 C6 . . 107.11(19)
O12 C6 O10 . . 125.6(2)
O12 C6 C5 . . 127.0(2)
O10 C6 C5 . . 107.43(18)
C5 O9 B1 . . 110.30(17)
C6 O10 B1 . . 110.02(18)
C5 O11 Li2 . 1_655 131.13(17)
C6 O12 Li2 . . 131.91(17)
O15 C7 O13 . . 126.0(2)
O15 C7 C8 . . 126.7(2)
O13 C7 C8 . . 107.30(19)
O16 C8 O14 . . 126.2(2)
O16 C8 C7 . . 126.3(2)
O14 C8 C7 . . 107.40(19)
C7 O13 B2 . . 110.17(17)
C8 O14 B2 . . 109.89(18)
C7 O15 Li1 . 4_566 130.00(17)
C8 O16 Li1 . 4_666 131.09(18)
C11 N11 Li1 . . 146.5(2)
N11 C11 C12 . . 178.7(3)
C11 C12 H11 . . 109.5
C11 C12 H12 . . 109.5
H11 C12 H12 . . 109.5
C11 C12 H13 . . 109.5
H11 C12 H13 . . 109.5
H12 C12 H13 . . 109.5
C21 N21 Li2 . . 149.0(2)
N21 C21 C22 . . 178.3(3)
C21 C22 H21 . . 109.5
C21 C22 H22 . . 109.5
H21 C22 H22 . . 109.5
C21 C22 H23 . . 109.5
H21 C22 H23 . . 109.5
H22 C22 H23 . . 109.5
N31 C31 C32 . . 178.6(3)
C31 C32 H31N . . 109.5
C31 C32 H32N . . 109.5
H31N C32 H32N . . 109.5
C31 C32 H33N . . 109.5
H31N C32 H33N . . 109.5
H32N C32 H33N . . 109.5
N41 C41 C42 . . 179.3(3)
C41 C42 H41 . . 109.5
C41 C42 H42 . . 109.5
H41 C42 H42 . . 109.5
C41 C42 H43 . . 109.5
H41 C42 H43 . . 109.5
H42 C42 H43 . . 109.5
N51 C51 C52 . . 179.2(3)
C51 C52 H51 . . 109.5
C51 C52 H52 . . 109.5
H51 C52 H52 . . 109.5
C51 C52 H53 . . 109.5
H51 C52 H53 . . 109.5
H52 C52 H53 . . 109.5

loop_
_geom_bond_atom_site_label_1
_geom_bond_atom_site_label_2
_geom_bond_site_symmetry_2
_geom_bond_distance
Li1 O7 . 2.038(4)
Li1 N11 . 2.072(4)
Li1 O3 4_565 2.130(4)
Li1 O4 4_565 2.225(4)
Li1 O16 4_565 2.265(5)
Li1 O15 4_665 2.443(5)
Li1 Li2 . 3.299(6)
Li2 O4 4_565 2.061(4)
Li2 N21 . 2.085(4)
Li2 O7 . 2.169(4)
Li2 O8 . 2.222(4)
Li2 O11 1_455 2.287(5)
Li2 O12 . 2.415(5)
B1 O10 . 1.465(3)
B1 O9 . 1.465(3)
B1 O1 . 1.474(3)
B1 O2 . 1.478(3)
C1 O3 . 1.207(2)
C1 O1 . 1.314(2)
C1 C2 . 1.511(3)
C2 O4 . 1.210(2)
C2 O2 . 1.310(2)
C3 O7 . 1.203(2)
C3 O5 . 1.315(2)
C3 C4 . 1.511(3)
C4 O8 . 1.201(2)
C4 O6 . 1.321(3)
O5 B2 . 1.480(3)
O6 B2 . 1.470(3)
B2 O13 . 1.462(3)
B2 O14 . 1.471(3)
C5 O11 . 1.195(2)
C5 O9 . 1.332(2)
C5 C6 . 1.535(3)
C6 O12 . 1.199(2)
C6 O10 . 1.334(2)
C7 O15 . 1.197(2)
C7 O13 . 1.328(2)
C7 C8 . 1.538(3)
C8 O16 . 1.202(2)
C8 O14 . 1.327(3)
N11 C11 . 1.133(3)
C11 C12 . 1.458(3)
C12 H11 . 0.9800
C12 H12 . 0.9800
C12 H13 . 0.9800
N21 C21 . 1.142(3)
C21 C22 . 1.449(3)
C22 H21 . 0.9800
C22 H22 . 0.9800
C22 H23 . 0.9800
N31 C31 . 1.133(3)
C31 C32 . 1.455(3)
C32 H31N . 0.9800
C32 H32N . 0.9800
C32 H33N . 0.9800
N41 C41 . 1.129(3)
C41 C42 . 1.439(4)
C42 H41 . 0.9800
C42 H42 . 0.9800
C42 H43 . 0.9800
N51 C51 . 1.136(3)
C51 C52 . 1.443(4)
C52 H51 . 0.9800
C52 H52 . 0.9800
C52 H53 . 0.9800

loop_
_geom_torsion_atom_site_label_1
_geom_torsion_atom_site_label_2
_geom_torsion_atom_site_label_3
_geom_torsion_atom_site_label_4
_geom_torsion_site_symmetry_1
_geom_torsion_site_symmetry_4
_geom_torsion
O3 C1 C2 O4 . . -1.2(3)
O1 C1 C2 O4 . . 179.41(19)
O3 C1 C2 O2 . . 178.6(2)
O1 C1 C2 O2 . . -0.7(2)
O3 C1 O1 B1 . . -178.4(2)
C2 C1 O1 B1 . . 0.9(2)
O10 B1 O1 C1 . . 120.4(2)
O9 B1 O1 C1 . . -121.62(19)
O2 B1 O1 C1 . . -0.8(2)
O4 C2 O2 B1 . . -180.0(2)
C1 C2 O2 B1 . . 0.2(2)
O10 B1 O2 C2 . . -120.9(2)
O9 B1 O2 C2 . . 122.52(19)
O1 B1 O2 C2 . . 0.3(2)
O1 C1 O3 Li1 . 4_666 178.7(2)
C2 C1 O3 Li1 . 4_666 -0.5(3)
O2 C2 O4 Li2 . 4_666 -3.6(6)
C1 C2 O4 Li2 . 4_666 176.2(4)
O2 C2 O4 Li1 . 4_666 -177.8(2)
C1 C2 O4 Li1 . 4_666 2.0(3)
O7 C3 C4 O8 . . -0.9(3)
O5 C3 C4 O8 . . 179.2(2)
O7 C3 C4 O6 . . 179.1(2)
O5 C3 C4 O6 . . -0.8(2)
O7 C3 C4 Li2 . . 1.1(2)
O5 C3 C4 Li2 . . -178.74(19)
O7 C3 O5 B2 . . -179.2(2)
C4 C3 O5 B2 . . 0.6(2)
O8 C4 O6 B2 . . -179.4(2)
C3 C4 O6 B2 . . 0.6(2)
O5 C3 O7 Li1 . . 3.5(5)
C4 C3 O7 Li1 . . -176.4(3)
O5 C3 O7 Li2 . . 178.4(2)
C4 C3 O7 Li2 . . -1.5(3)
N11 Li1 O7 C3 . . 0.7(5)
O3 Li1 O7 C3 4_565 . -173.3(5)
O4 Li1 O7 C3 4_565 . 178.6(3)
O16 Li1 O7 C3 4_565 . 93.0(4)
O15 Li1 O7 C3 4_665 . -97.5(4)
N11 Li1 O7 Li2 . . -174.36(17)
O3 Li1 O7 Li2 4_565 . 11.7(7)
O4 Li1 O7 Li2 4_565 . 3.58(19)
O16 Li1 O7 Li2 4_565 . -82.07(18)
O15 Li1 O7 Li2 4_665 . 87.47(17)
O4 Li2 O7 C3 4_565 . 178.74(16)
O8 Li2 O7 C3 . . 2.0(2)
O11 Li2 O7 C3 1_455 . -85.48(18)
O12 Li2 O7 C3 . . 87.15(17)
O4 Li2 O7 Li1 4_565 . -3.8(2)
O8 Li2 O7 Li1 . . 179.39(16)
O11 Li2 O7 Li1 1_455 . 91.93(18)
O12 Li2 O7 Li1 . . -95.44(17)
O6 C4 O8 Li2 . . -177.4(2)
C3 C4 O8 Li2 . . 2.5(3)
O4 Li2 O8 C4 4_565 . -11.3(7)
N21 Li2 O8 C4 . . -179.8(2)
O7 Li2 O8 C4 . . -2.36(19)
O11 Li2 O8 C4 1_455 . 86.71(17)
O12 Li2 O8 C4 . . -87.26(17)
C4 O6 B2 O13 . . -121.26(19)
C4 O6 B2 O14 . . 120.3(2)
C4 O6 B2 O5 . . -0.3(2)
C3 O5 B2 O13 . . 122.15(19)
C3 O5 B2 O6 . . -0.3(2)
C3 O5 B2 O14 . . -121.6(2)
O11 C5 C6 O12 . . -0.2(4)
O9 C5 C6 O12 . . -178.9(2)
O11 C5 C6 O10 . . 179.1(2)
O9 C5 C6 O10 . . 0.5(2)
O11 C5 O9 B1 . . 179.9(2)
C6 C5 O9 B1 . . -1.4(2)
O10 B1 O9 C5 . . 1.8(2)
O1 B1 O9 C5 . . -120.0(2)
O2 B1 O9 C5 . . 122.24(19)
O12 C6 O10 B1 . . 180.0(2)
C5 C6 O10 B1 . . 0.6(2)
O9 B1 O10 C6 . . -1.4(2)
O1 B1 O10 C6 . . 121.1(2)
O2 B1 O10 C6 . . -121.3(2)
O9 C5 O11 Li2 . 1_655 -12.8(4)
C6 C5 O11 Li2 . 1_655 168.9(2)
O10 C6 O12 Li2 . . -11.8(4)
C5 C6 O12 Li2 . . 167.5(2)
O4 Li2 O12 C6 4_565 . -111.1(2)
N21 Li2 O12 C6 . . 156.2(2)
O7 Li2 O12 C6 . . -32.8(3)
O8 Li2 O12 C6 . . 48.6(3)
O11 Li2 O12 C6 1_455 . 12.8(13)
O15 C7 C8 O16 . . 0.1(4)
O13 C7 C8 O16 . . -178.7(2)
O15 C7 C8 O14 . . 178.6(2)
O13 C7 C8 O14 . . -0.2(2)
O15 C7 O13 B2 . . 179.7(2)
C8 C7 O13 B2 . . -1.5(2)
O6 B2 O13 C7 . . -119.8(2)
O14 B2 O13 C7 . . 2.5(2)
O5 B2 O13 C7 . . 122.18(19)
O16 C8 O14 B2 . . -179.7(2)
C7 C8 O14 B2 . . 1.8(2)
O13 B2 O14 C8 . . -2.6(2)
O6 B2 O14 C8 . . 120.3(2)
O5 B2 O14 C8 . . -122.3(2)
O13 C7 O15 Li1 . 4_566 -15.9(4)
C8 C7 O15 Li1 . 4_566 165.6(2)
O14 C8 O16 Li1 . 4_666 -5.9(4)
C7 C8 O16 Li1 . 4_666 172.4(2)
O7 Li1 N11 C11 . . 18.4(5)
O3 Li1 N11 C11 4_565 . -163.9(4)
O16 Li1 N11 C11 4_565 . -72.7(4)
O15 Li1 N11 C11 4_665 . 108.1(4)
O4 Li2 N21 C21 4_565 . -4.1(5)
O8 Li2 N21 C21 . . 171.9(4)
O11 Li2 N21 C21 1_455 . -99.7(4)
O12 Li2 N21 C21 . . 86.5(5)
